data_4068574
loop_
_publ_author_name
'Pi, Chengfu'
'Wan, Li'
'Wu, Haoyu'
'Gu, Yingying'
'Zheng, Wenjun'
'Weng, Linhong'
'Chen, Zhenxia'
'Wu, Limin'

_publ_section_title
;
 Synthesis of Fused Aminocarbaaluminum Hydrides by the Hydroalumination of
 Bulky Isocyanides&#x22A5;
;
_journal_issue 4
_journal_name_full Organometallics
_journal_page_first 1263
_journal_paper_doi 10.1021/om800961h
_journal_volume 28
_journal_year 2009
_chemical_formula_sum 'C22.17 H37.33 Al3 N3'
_chemical_formula_weight 426.82
_chemical_name_systematic
; 
 ? 
;
_space_group_IT_number 148
_symmetry_cell_setting rhombohedral
_symmetry_space_group_name_Hall '-P 3*'
_symmetry_space_group_name_H-M 'R -3 :R'
_atom_sites_solution_hydrogens geom
_atom_sites_solution_primary direct
_atom_sites_solution_secondary difmap
_audit_creation_method SHELXL-97
_cell_angle_alpha 105.299(2)
_cell_angle_beta 105.299(2)
_cell_angle_gamma 105.299(2)
_cell_formula_units_Z 6
_cell_length_a 16.422(4)
_cell_length_b 16.422(4)
_cell_length_c 16.422(4)
_cell_measurement_reflns_used 997
_cell_measurement_temperature 293(2)
_cell_measurement_theta_max 25.060
_cell_measurement_theta_min 2.601
_cell_volume 3846.6(16)
_computing_cell_refinement 'Bruker SMART'
_computing_data_collection 'Bruker SMART'
_computing_data_reduction 'Bruker SHELXTL'
_computing_molecular_graphics 'Bruker SHELXTL'
_computing_publication_material 'Bruker SHELXTL'
_computing_structure_refinement 'SHELXL-97 (Sheldrick, 1997)'
_computing_structure_solution 'SHELXS-97 (Sheldrick, 1990)'
_diffrn_ambient_temperature 293(2)
_diffrn_measured_fraction_theta_full 0.998
_diffrn_measured_fraction_theta_max 0.998
_diffrn_measurement_device_type 'CCD area detector'
_diffrn_measurement_method 'phi and omega scans'
_diffrn_radiation_monochromator graphite
_diffrn_radiation_source 'fine-focus sealed tube'
_diffrn_radiation_type MoK\a
_diffrn_radiation_wavelength 0.71073
_diffrn_reflns_av_R_equivalents 0.0304
_diffrn_reflns_av_sigmaI/netI 0.0295
_diffrn_reflns_limit_h_max 13
_diffrn_reflns_limit_h_min -20
_diffrn_reflns_limit_k_max 20
_diffrn_reflns_limit_k_min -18
_diffrn_reflns_limit_l_max 19
_diffrn_reflns_limit_l_min -20
_diffrn_reflns_number 17761
_diffrn_reflns_theta_full 26.01
_diffrn_reflns_theta_max 26.01
_diffrn_reflns_theta_min 1.38
_exptl_absorpt_coefficient_mu 0.160
_exptl_absorpt_correction_T_max 0.9811
_exptl_absorpt_correction_T_min 0.9688
_exptl_absorpt_correction_type multi-scan
_exptl_absorpt_process_details sadabs
_exptl_crystal_colour colorless
_exptl_crystal_density_diffrn 1.105
_exptl_crystal_density_method 'not measured'
_exptl_crystal_description prism
_exptl_crystal_F_000 1382
_exptl_crystal_size_max 0.20
_exptl_crystal_size_mid 0.12
_exptl_crystal_size_min 0.12
_refine_diff_density_max 0.419
_refine_diff_density_min -0.362
_refine_diff_density_rms 0.055
_refine_ls_extinction_method none
_refine_ls_goodness_of_fit_ref 1.060
_refine_ls_hydrogen_treatment mixed
_refine_ls_matrix_type full
_refine_ls_number_parameters 272
_refine_ls_number_reflns 5041
_refine_ls_number_restraints 0
_refine_ls_restrained_S_all 1.060
_refine_ls_R_factor_all 0.0731
_refine_ls_R_factor_gt 0.0533
_refine_ls_shift/su_max 0.001
_refine_ls_shift/su_mean 0.000
_refine_ls_structure_factor_coef Fsqd
_refine_ls_weighting_details 'calc w=1/[\s^2^(Fo^2^)+(0.0816P)^2^+1.9014P] where P=(Fo^2^+2Fc^2^)/3'
_refine_ls_weighting_scheme calc
_refine_ls_wR_factor_gt 0.1400
_refine_ls_wR_factor_ref 0.1564
_reflns_number_gt 3920
_reflns_number_total 5041
_reflns_threshold_expression >2sigma(I)
_cod_data_source_file om800961h_si_001.cif
_cod_data_source_block f80111a
_cod_depositor_comments
;
The following automatic conversions were performed:

'_symmetry_cell_setting' value 'Rhombohedral' changed to
'rhombohedral' according to
/home/saulius/struct/CIF-dictionaries/cif_core.dic dictionary named
'cif_core.dic' version 2.4.2 from 2011-04-26.

Automatic conversion script
Id: cif_fix_values 1715 2011-07-08 13:25:40Z adriana 
;
_cod_original_cell_volume 3846.8(16)
_cod_original_sg_symbol_H-M R-3
_cod_database_code 4068574

loop_
_symmetry_equiv_pos_as_xyz
'x, y, z'
'z, x, y'
'y, z, x'
'-x, -y, -z'
'-z, -x, -y'
'-y, -z, -x'

loop_
_atom_site_label
_atom_site_type_symbol
_atom_site_fract_x
_atom_site_fract_y
_atom_site_fract_z
_atom_site_U_iso_or_equiv
_atom_site_adp_type
_atom_site_occupancy
_atom_site_symmetry_multiplicity
_atom_site_calc_flag
_atom_site_refinement_flags
Al1 Al 0.84269(5) 0.71892(5) 0.12502(5) 0.0396(2) Uani 1 1 d .
Al2 Al 0.71708(5) 0.55373(5) 0.02515(5) 0.0386(2) Uani 1 1 d .
Al3 Al 0.92316(5) 0.57471(5) 0.17161(5) 0.0350(2) Uani 1 1 d .
N1 N 0.76193(13) 0.62893(13) 0.15420(13) 0.0339(4) Uani 1 1 d .
N2 N 0.83077(14) 0.62273(14) 0.01744(14) 0.0373(5) Uani 1 1 d .
N3 N 0.92150(15) 0.44919(14) 0.16361(14) 0.0416(5) Uani 1 1 d .
C1 C 0.9426(3) 0.4461(2) 0.2554(2) 0.0698(9) Uani 1 1 d .
H1A H 0.9422 0.3870 0.2532 0.105 Uiso 1 1 calc R
H1B H 0.8981 0.4590 0.2792 0.105 Uiso 1 1 calc R
H1C H 1.0013 0.4903 0.2938 0.105 Uiso 1 1 calc R
C2 C 0.8343(2) 0.3748(2) 0.1051(2) 0.0678(9) Uani 1 1 d .
H2A H 0.8397 0.3180 0.1052 0.102 Uiso 1 1 calc R
H2B H 0.8190 0.3747 0.0445 0.102 Uiso 1 1 calc R
H2C H 0.7877 0.3834 0.1276 0.102 Uiso 1 1 calc R
C3 C 0.9934(3) 0.4352(3) 0.1294(3) 0.0939(15) Uani 1 1 d .
H3A H 0.9946 0.3760 0.1248 0.141 Uiso 1 1 calc R
H3B H 1.0508 0.4800 0.1705 0.141 Uiso 1 1 calc R
H3C H 0.9814 0.4404 0.0709 0.141 Uiso 1 1 calc R
C4 C 0.90004(17) 0.57981(18) 0.04681(17) 0.0405(6) Uani 1 1 d .
H4A H 0.9568 0.6136 0.0441 0.049 Uiso 1 1 calc R
H4B H 0.8794 0.5187 0.0038 0.049 Uiso 1 1 calc R
C5 C 0.82131(16) 0.59065(17) 0.21012(16) 0.0367(5) Uani 1 1 d .
H5A H 0.7835 0.5325 0.2067 0.044 Uiso 1 1 calc R
H5B H 0.8460 0.6307 0.2729 0.044 Uiso 1 1 calc R
C6 C 0.83375(19) 0.6407(2) -0.06498(18) 0.0461(6) Uani 1 1 d .
C7 C 0.7781(2) 0.5759(2) -0.1507(2) 0.0572(8) Uani 1 1 d .
C8 C 0.7841(3) 0.5956(3) -0.2276(2) 0.0824(12) Uani 1 1 d .
H8A H 0.7471 0.5533 -0.2848 0.099 Uiso 1 1 calc R
C9 C 0.8435(4) 0.6759(4) -0.2202(3) 0.0954(15) Uani 1 1 d .
H9A H 0.8457 0.6885 -0.2718 0.114 Uiso 1 1 calc R
C10 C 0.8984(3) 0.7364(3) -0.1377(3) 0.0803(12) Uani 1 1 d .
H10A H 0.9390 0.7904 -0.1334 0.096 Uiso 1 1 calc R
C11 C 0.8969(2) 0.7214(2) -0.0587(2) 0.0587(8) Uani 1 1 d .
C12 C 0.7136(3) 0.4852(3) -0.1651(2) 0.0750(10) Uani 1 1 d .
H12A H 0.7160 0.4803 -0.1076 0.113 Uiso 1 1 calc R
H12B H 0.7303 0.4385 -0.1979 0.113 Uiso 1 1 calc R
H12C H 0.6534 0.4785 -0.1990 0.113 Uiso 1 1 calc R
C13 C 0.9653(3) 0.7914(3) 0.0297(3) 0.0854(12) Uani 1 1 d .
H13A H 1.0015 0.8405 0.0184 0.128 Uiso 1 1 calc R
H13B H 1.0035 0.7646 0.0593 0.128 Uiso 1 1 calc R
H13C H 0.9345 0.8137 0.0676 0.128 Uiso 1 1 calc R
C14 C 0.69919(16) 0.65012(17) 0.19788(17) 0.0380(5) Uani 1 1 d .
C15 C 0.72520(18) 0.73500(18) 0.26502(18) 0.0442(6) Uani 1 1 d .
C16 C 0.6655(2) 0.7529(2) 0.3075(2) 0.0566(8) Uani 1 1 d .
H16A H 0.6820 0.8097 0.3509 0.068 Uiso 1 1 calc R
C17 C 0.5830(2) 0.6889(3) 0.2867(2) 0.0663(9) Uani 1 1 d .
H17A H 0.5437 0.7020 0.3153 0.080 Uiso 1 1 calc R
C18 C 0.5592(2) 0.6049(2) 0.2232(2) 0.0630(9) Uani 1 1 d .
H18A H 0.5033 0.5612 0.2095 0.076 Uiso 1 1 calc R
C19 C 0.61608(18) 0.58320(19) 0.1788(2) 0.0473(6) Uani 1 1 d .
C20 C 0.5849(2) 0.4876(2) 0.1133(2) 0.0581(8) Uani 1 1 d .
H20A H 0.6297 0.4813 0.0871 0.087 Uiso 1 1 calc R
H20B H 0.5288 0.4745 0.0664 0.087 Uiso 1 1 calc R
H20C H 0.5763 0.4463 0.1448 0.087 Uiso 1 1 calc R
C21 C 0.8162(2) 0.8080(2) 0.2971(2) 0.0586(8) Uani 1 1 d .
H21A H 0.8192 0.8601 0.3430 0.088 Uiso 1 1 calc R
H21B H 0.8252 0.8241 0.2471 0.088 Uiso 1 1 calc R
H21C H 0.8626 0.7864 0.3216 0.088 Uiso 1 1 calc R
H1 H 0.9393(19) 0.7453(19) 0.1948(19) 0.055(8) Uiso 1 1 d .
H3 H 0.7062(19) 0.4547(19) 0.0093(19) 0.051(8) Uiso 1 1 d .
H4 H 0.643(2) 0.580(2) -0.026(2) 0.064(9) Uiso 1 1 d .
H2 H 0.796(2) 0.783(2) 0.101(2) 0.063(9) Uiso 1 1 d .
H5 H 1.0199(19) 0.6253(19) 0.2372(19) 0.056(8) Uiso 1 1 d .
C25 C 0.523(4) 0.431(2) 0.503(4) 0.453(17) Uiso 1 1 d .
C26 C 0.515(3) 0.405(4) 0.559(4) 0.140(13) Uiso 0.17 1 d P

loop_
_atom_site_aniso_label
_atom_site_aniso_U_11
_atom_site_aniso_U_22
_atom_site_aniso_U_33
_atom_site_aniso_U_23
_atom_site_aniso_U_13
_atom_site_aniso_U_12
Al1 0.0387(4) 0.0353(4) 0.0463(4) 0.0142(3) 0.0174(3) 0.0139(3)
Al2 0.0347(4) 0.0396(4) 0.0385(4) 0.0107(3) 0.0104(3) 0.0146(3)
Al3 0.0287(4) 0.0403(4) 0.0392(4) 0.0159(3) 0.0124(3) 0.0152(3)
N1 0.0319(10) 0.0358(10) 0.0378(11) 0.0130(9) 0.0140(8) 0.0167(8)
N2 0.0397(11) 0.0420(11) 0.0399(11) 0.0189(9) 0.0186(9) 0.0212(9)
N3 0.0460(12) 0.0449(12) 0.0441(12) 0.0199(10) 0.0193(10) 0.0247(10)
C1 0.083(2) 0.071(2) 0.0564(19) 0.0389(17) 0.0121(17) 0.0256(19)
C2 0.083(2) 0.0414(16) 0.063(2) 0.0145(15) 0.0089(18) 0.0190(16)
C3 0.110(3) 0.095(3) 0.154(4) 0.071(3) 0.095(3) 0.081(3)
C4 0.0404(13) 0.0471(14) 0.0450(14) 0.0210(12) 0.0195(11) 0.0236(12)
C5 0.0361(12) 0.0426(13) 0.0366(12) 0.0156(11) 0.0138(10) 0.0198(11)
C6 0.0557(16) 0.0605(17) 0.0500(15) 0.0315(14) 0.0300(13) 0.0411(14)
C7 0.0668(19) 0.080(2) 0.0468(16) 0.0284(16) 0.0256(15) 0.0491(18)
C8 0.106(3) 0.128(4) 0.0508(19) 0.044(2) 0.036(2) 0.079(3)
C9 0.141(4) 0.137(4) 0.089(3) 0.085(3) 0.073(3) 0.098(4)
C10 0.114(3) 0.096(3) 0.102(3) 0.075(3) 0.074(3) 0.073(3)
C11 0.073(2) 0.0639(19) 0.079(2) 0.0457(18) 0.0492(19) 0.0437(17)
C12 0.075(2) 0.089(3) 0.0430(17) 0.0026(17) 0.0157(16) 0.029(2)
C13 0.093(3) 0.069(2) 0.108(3) 0.041(2) 0.061(3) 0.016(2)
C14 0.0362(13) 0.0468(14) 0.0425(13) 0.0208(11) 0.0172(11) 0.0242(11)
C15 0.0500(15) 0.0454(14) 0.0481(15) 0.0184(12) 0.0224(12) 0.0275(13)
C16 0.071(2) 0.0615(19) 0.0596(18) 0.0243(15) 0.0354(16) 0.0429(17)
C17 0.071(2) 0.085(2) 0.082(2) 0.041(2) 0.052(2) 0.052(2)
C18 0.0474(17) 0.077(2) 0.087(2) 0.040(2) 0.0387(17) 0.0307(16)
C19 0.0380(14) 0.0540(16) 0.0600(17) 0.0276(14) 0.0212(13) 0.0213(12)
C20 0.0406(15) 0.0528(17) 0.075(2) 0.0202(15) 0.0223(15) 0.0084(13)
C21 0.0628(19) 0.0482(16) 0.0566(18) 0.0029(14) 0.0239(15) 0.0209(15)

loop_
_atom_type_symbol
_atom_type_description
_atom_type_scat_dispersion_real
_atom_type_scat_dispersion_imag
_atom_type_scat_source
C C 0.0033 0.0016 'International Tables Vol C Tables 4.2.6.8 and 6.1.1.4'
H H 0.0000 0.0000 'International Tables Vol C Tables 4.2.6.8 and 6.1.1.4'
N N 0.0061 0.0033 'International Tables Vol C Tables 4.2.6.8 and 6.1.1.4'
Al Al 0.0645 0.0514 'International Tables Vol C Tables 4.2.6.8 and 6.1.1.4'

loop_
_geom_angle_atom_site_label_1
_geom_angle_atom_site_label_2
_geom_angle_atom_site_label_3
_geom_angle
_geom_angle_site_symmetry_1
_geom_angle_site_symmetry_3
N2 Al1 N1 89.46(9) . .
N2 Al1 Al2 46.95(6) . .
N1 Al1 Al2 46.97(6) . .
N2 Al1 H1 106.3(11) . .
N1 Al1 H1 105.8(10) . .
Al2 Al1 H1 129.0(10) . .
N2 Al1 H2 112.0(12) . .
N1 Al1 H2 109.2(12) . .
Al2 Al1 H2 103.5(12) . .
H1 Al1 H2 127.4(16) . .
N2 Al2 N1 89.02(9) . .
N2 Al2 Al1 46.68(6) . .
N1 Al2 Al1 46.76(6) . .
N2 Al2 H3 112.3(10) . .
N1 Al2 H3 112.9(10) . .
Al1 Al2 H3 138.6(10) . .
N2 Al2 H4 107.2(12) . .
N1 Al2 H4 108.5(12) . .
Al1 Al2 H4 99.4(12) . .
H3 Al2 H4 121.9(16) . .
C5 Al3 C4 108.77(10) . .
C5 Al3 N3 107.11(10) . .
C4 Al3 N3 107.72(10) . .
C5 Al3 H5 119.9(11) . .
C4 Al3 H5 115.2(11) . .
N3 Al3 H5 96.5(11) . .
C14 N1 C5 108.87(18) . .
C14 N1 Al1 122.25(15) . .
C5 N1 Al1 106.87(14) . .
C14 N1 Al2 120.61(15) . .
C5 N1 Al2 109.80(14) . .
Al1 N1 Al2 86.27(8) . .
C6 N2 C4 110.13(18) . .
C6 N2 Al1 120.90(16) . .
C4 N2 Al1 107.58(15) . .
C6 N2 Al2 121.72(17) . .
C4 N2 Al2 107.50(14) . .
Al1 N2 Al2 86.37(8) . .
C1 N3 C3 109.4(3) . .
C1 N3 C2 107.6(2) . .
C3 N3 C2 109.4(3) . .
C1 N3 Al3 108.12(19) . .
C3 N3 Al3 107.12(19) . .
C2 N3 Al3 115.15(17) . .
N3 C1 H1A 109.5 . .
N3 C1 H1B 109.5 . .
H1A C1 H1B 109.5 . .
N3 C1 H1C 109.5 . .
H1A C1 H1C 109.5 . .
H1B C1 H1C 109.5 . .
N3 C2 H2A 109.5 . .
N3 C2 H2B 109.5 . .
H2A C2 H2B 109.5 . .
N3 C2 H2C 109.5 . .
H2A C2 H2C 109.5 . .
H2B C2 H2C 109.5 . .
N3 C3 H3A 109.5 . .
N3 C3 H3B 109.5 . .
H3A C3 H3B 109.5 . .
N3 C3 H3C 109.5 . .
H3A C3 H3C 109.5 . .
H3B C3 H3C 109.5 . .
N2 C4 Al3 115.07(16) . .
N2 C4 H4A 108.5 . .
Al3 C4 H4A 108.5 . .
N2 C4 H4B 108.5 . .
Al3 C4 H4B 108.5 . .
H4A C4 H4B 107.5 . .
N1 C5 Al3 114.72(15) . .
N1 C5 H5A 108.6 . .
Al3 C5 H5A 108.6 . .
N1 C5 H5B 108.6 . .
Al3 C5 H5B 108.6 . .
H5A C5 H5B 107.6 . .
C7 C6 C11 119.1(3) . .
C7 C6 N2 120.7(3) . .
C11 C6 N2 120.1(3) . .
C6 C7 C8 118.7(3) . .
C6 C7 C12 123.5(3) . .
C8 C7 C12 117.8(3) . .
C9 C8 C7 121.3(4) . .
C9 C8 H8A 119.3 . .
C7 C8 H8A 119.3 . .
C10 C9 C8 119.4(4) . .
C10 C9 H9A 120.3 . .
C8 C9 H9A 120.3 . .
C9 C10 C11 122.5(4) . .
C9 C10 H10A 118.7 . .
C11 C10 H10A 118.7 . .
C10 C11 C6 118.9(3) . .
C10 C11 C13 117.9(3) . .
C6 C11 C13 123.2(3) . .
C7 C12 H12A 109.5 . .
C7 C12 H12B 109.5 . .
H12A C12 H12B 109.5 . .
C7 C12 H12C 109.5 . .
H12A C12 H12C 109.5 . .
H12B C12 H12C 109.5 . .
C11 C13 H13A 109.5 . .
C11 C13 H13B 109.5 . .
H13A C13 H13B 109.5 . .
C11 C13 H13C 109.5 . .
H13A C13 H13C 109.5 . .
H13B C13 H13C 109.5 . .
C15 C14 C19 119.4(2) . .
C15 C14 N1 120.1(2) . .
C19 C14 N1 120.2(2) . .
C16 C15 C14 119.2(3) . .
C16 C15 C21 117.1(3) . .
C14 C15 C21 123.7(2) . .
C17 C16 C15 121.4(3) . .
C17 C16 H16A 119.3 . .
C15 C16 H16A 119.3 . .
C16 C17 C18 119.1(3) . .
C16 C17 H17A 120.4 . .
C18 C17 H17A 120.4 . .
C17 C18 C19 121.9(3) . .
C17 C18 H18A 119.1 . .
C19 C18 H18A 119.1 . .
C18 C19 C14 118.8(3) . .
C18 C19 C20 117.5(3) . .
C14 C19 C20 123.7(2) . .
C19 C20 H20A 109.5 . .
C19 C20 H20B 109.5 . .
H20A C20 H20B 109.5 . .
C19 C20 H20C 109.5 . .
H20A C20 H20C 109.5 . .
H20B C20 H20C 109.5 . .
C15 C21 H21A 109.5 . .
C15 C21 H21B 109.5 . .
H21A C21 H21B 109.5 . .
C15 C21 H21C 109.5 . .
H21A C21 H21C 109.5 . .
H21B C21 H21C 109.5 . .
C26 C25 C26 120(3) . 6_666
C26 C25 C25 149(6) . 6_666
C26 C25 C25 50(5) 6_666 6_666
C26 C25 C25 61(5) . 5_666
C26 C25 C25 137(4) 6_666 5_666
C25 C25 C25 105(3) 6_666 5_666
C25 C26 C25 70(3) . 5_666

loop_
_geom_bond_atom_site_label_1
_geom_bond_atom_site_label_2
_geom_bond_distance
_geom_bond_site_symmetry_2
Al1 N2 1.959(2) .
Al1 N1 1.961(2) .
Al1 Al2 2.6867(13) .
Al1 H1 1.56(3) .
Al1 H2 1.53(3) .
Al2 N2 1.967(2) .
Al2 N1 1.968(2) .
Al2 H3 1.53(3) .
Al2 H4 1.52(3) .
Al3 C5 1.992(2) .
Al3 C4 2.012(3) .
Al3 N3 2.023(2) .
Al3 H5 1.52(3) .
N1 C14 1.465(3) .
N1 C5 1.531(3) .
N2 C6 1.469(3) .
N2 C4 1.528(3) .
N3 C1 1.473(4) .
N3 C3 1.479(4) .
N3 C2 1.483(4) .
C1 H1A 0.9600 .
C1 H1B 0.9600 .
C1 H1C 0.9600 .
C2 H2A 0.9600 .
C2 H2B 0.9600 .
C2 H2C 0.9600 .
C3 H3A 0.9600 .
C3 H3B 0.9600 .
C3 H3C 0.9600 .
C4 H4A 0.9700 .
C4 H4B 0.9700 .
C5 H5A 0.9700 .
C5 H5B 0.9700 .
C6 C7 1.402(4) .
C6 C11 1.410(4) .
C7 C8 1.406(5) .
C7 C12 1.499(5) .
C8 C9 1.371(7) .
C8 H8A 0.9300 .
C9 C10 1.345(6) .
C9 H9A 0.9300 .
C10 C11 1.388(5) .
C10 H10A 0.9300 .
C11 C13 1.506(5) .
C12 H12A 0.9600 .
C12 H12B 0.9600 .
C12 H12C 0.9600 .
C13 H13A 0.9600 .
C13 H13B 0.9600 .
C13 H13C 0.9600 .
C14 C15 1.403(4) .
C14 C19 1.403(4) .
C15 C16 1.392(4) .
C15 C21 1.502(4) .
C16 C17 1.368(5) .
C16 H16A 0.9300 .
C17 C18 1.372(5) .
C17 H17A 0.9300 .
C18 C19 1.390(4) .
C18 H18A 0.9300 .
C19 C20 1.509(4) .
C20 H20A 0.9600 .
C20 H20B 0.9600 .
C20 H20C 0.9600 .
C21 H21A 0.9600 .
C21 H21B 0.9600 .
C21 H21C 0.9600 .
C25 C26 1.12(8) .
C25 C26 1.29(8) 6_666
C25 C25 1.38(3) 6_666
C25 C25 1.38(3) 5_666
C26 C25 1.29(8) 5_666
